data_7208900
loop_
_publ_author_name
'Xia, Zhengqiang'
'Wei, Qing'
'Yang, Qi'
'Qiao, Chengfang'
'Chen, Sanping'
'Xie, Gang'
'Zhang, Guochun'
'Zhou, Chunsheng'
'Gao, Shengli'

_publ_section_title
;
 Lanthanide coordination compounds with 1H-benzimidazole-2-carboxylic
 acid: syntheses, structures and spectroscopic properties
;
_journal_issue 1
_journal_name_full CrystEngComm
_journal_page_first 86
_journal_paper_doi 10.1039/c2ce26120k
_journal_volume 15
_journal_year 2013
_chemical_formula_moiety 'C24 H15 Gd N6 O6'
_chemical_formula_sum 'C24 H15 Gd N6 O6'
_chemical_formula_weight 640.67
_chemical_name_systematic
;
?
;
_space_group_IT_number 14
_symmetry_cell_setting monoclinic
_symmetry_space_group_name_Hall '-P 2yn'
_symmetry_space_group_name_H-M 'P 1 21/n 1'
_atom_sites_solution_hydrogens geom
_atom_sites_solution_primary direct
_atom_sites_solution_secondary difmap
_audit_creation_method SHELXL-97
_cell_angle_alpha 90.00
_cell_angle_beta 91.179(2)
_cell_angle_gamma 90.00
_cell_formula_units_Z 4
_cell_length_a 9.7434(11)
_cell_length_b 8.9656(10)
_cell_length_c 26.000(3)
_cell_measurement_reflns_used 1865
_cell_measurement_temperature 296(2)
_cell_measurement_theta_max 23.72
_cell_measurement_theta_min 2.40
_cell_volume 2270.8(4)
_computing_cell_refinement 'SAINT (Bruker, 2008)'
_computing_data_collection 'APEX2 (Bruker, 2008)'
_computing_data_reduction 'SAINT (Bruker, 2008)'
_computing_molecular_graphics 'ORTEP-3 (Farrugia, 1997)'
_computing_publication_material 'SHELXL-97 (Sheldrick, 2008)'
_computing_structure_refinement 'SHELXL-97 (Sheldrick, 2008)'
_computing_structure_solution 'SHELXS-97 (Sheldrick, 2008)'
_diffrn_ambient_temperature 296(2)
_diffrn_measured_fraction_theta_full 1.000
_diffrn_measured_fraction_theta_max 1.000
_diffrn_measurement_device_type 'Bruker APEX-II CCD'
_diffrn_measurement_method '\f and \w scans'
_diffrn_radiation_monochromator graphite
_diffrn_radiation_source 'fine-focus sealed tube'
_diffrn_radiation_type MoK\a
_diffrn_radiation_wavelength 0.71073
_diffrn_reflns_av_R_equivalents 0.0535
_diffrn_reflns_av_sigmaI/netI 0.0647
_diffrn_reflns_limit_h_max 11
_diffrn_reflns_limit_h_min -11
_diffrn_reflns_limit_k_max 10
_diffrn_reflns_limit_k_min -10
_diffrn_reflns_limit_l_max 30
_diffrn_reflns_limit_l_min -17
_diffrn_reflns_number 11088
_diffrn_reflns_theta_full 25.00
_diffrn_reflns_theta_max 25.00
_diffrn_reflns_theta_min 1.57
_diffrn_standards_number 0
_exptl_absorpt_coefficient_mu 2.977
_exptl_absorpt_correction_T_max 0.862
_exptl_absorpt_correction_T_min 0.369
_exptl_absorpt_correction_type empirical
_exptl_absorpt_process_details '(SADABS; Bruker, 2002)'
_exptl_crystal_colour colorless
_exptl_crystal_density_diffrn 1.874
_exptl_crystal_density_meas 1.874
_exptl_crystal_density_method 'not measured'
_exptl_crystal_description flaky
_exptl_crystal_F_000 1252
_exptl_crystal_size_max 0.37
_exptl_crystal_size_mid 0.29
_exptl_crystal_size_min 0.05
_refine_diff_density_max 1.203
_refine_diff_density_min -0.640
_refine_diff_density_rms 0.139
_refine_ls_extinction_method none
_refine_ls_goodness_of_fit_ref 1.033
_refine_ls_hydrogen_treatment constr
_refine_ls_matrix_type full
_refine_ls_number_parameters 334
_refine_ls_number_reflns 4012
_refine_ls_number_restraints 0
_refine_ls_restrained_S_all 1.033
_refine_ls_R_factor_all 0.0526
_refine_ls_R_factor_gt 0.0373
_refine_ls_shift/su_max 0.000
_refine_ls_shift/su_mean 0.000
_refine_ls_structure_factor_coef Fsqd
_refine_ls_weighting_details 'calc w=1/[\s^2^(Fo^2^)+(0.0251P)^2^+1.6354P] where P=(Fo^2^+2Fc^2^)/3'
_refine_ls_weighting_scheme calc
_refine_ls_wR_factor_gt 0.0715
_refine_ls_wR_factor_ref 0.0774
_reflns_number_gt 3227
_reflns_number_total 4012
_reflns_threshold_expression >2sigma(I)
_cod_data_source_file c2ce26120k.txt
_cod_data_source_block xb4736_0m
_cod_depositor_comments
;
The following automatic conversions were performed:

'_symmetry_cell_setting' value 'Monoclinic' changed to 'monoclinic'
according to /home/saulius/struct/CIF-dictionaries/cif_core.dic
dictionary named 'cif_core.dic' version 2.4.2 from 2011-04-26.

Automatic conversion script
Id: cif_fix_values 1891 2012-01-12 08:04:46Z andrius 
;
_cod_original_sg_symbol_H-M 'P2(1)/n '
_cod_database_code 7208900

loop_
_symmetry_equiv_pos_as_xyz
'x, y, z'
'-x+1/2, y+1/2, -z+1/2'
'-x, -y, -z'
'x-1/2, -y-1/2, z-1/2'

loop_
_atom_site_label
_atom_site_type_symbol
_atom_site_fract_x
_atom_site_fract_y
_atom_site_fract_z
_atom_site_U_iso_or_equiv
_atom_site_adp_type
_atom_site_occupancy
_atom_site_symmetry_multiplicity
_atom_site_calc_flag
_atom_site_refinement_flags
Gd1 Gd -0.01068(3) 0.44995(3) 0.218609(11) 0.01629(10) Uani 1 1 d .
C1 C -0.2649(6) 0.6434(6) 0.2631(2) 0.0235(14) Uani 1 1 d .
C2 C -0.1691(6) 0.6253(7) 0.3087(2) 0.0249(14) Uani 1 1 d .
C3 C -0.0660(6) 0.6550(7) 0.3825(2) 0.0331(16) Uani 1 1 d .
C4 C -0.0080(6) 0.5327(7) 0.3567(2) 0.0248(14) Uani 1 1 d .
C5 C -0.0232(9) 0.6957(8) 0.4317(3) 0.057(2) Uani 1 1 d .
H5 H -0.0631 0.7748 0.4490 0.068 Uiso 1 1 calc R
C6 C 0.0812(9) 0.6129(10) 0.4534(3) 0.071(3) Uani 1 1 d .
H6 H 0.1147 0.6389 0.4859 0.086 Uiso 1 1 calc R
C7 C 0.1394(8) 0.4902(9) 0.4283(3) 0.054(2) Uani 1 1 d .
H7 H 0.2092 0.4362 0.4446 0.065 Uiso 1 1 calc R
C8 C 0.0946(6) 0.4494(8) 0.3802(3) 0.0382(17) Uani 1 1 d .
H8 H 0.1322 0.3674 0.3637 0.046 Uiso 1 1 calc R
C9 C -0.0750(6) 0.4405(6) 0.0930(2) 0.0233(13) Uani 1 1 d .
C10 C 0.0761(6) 0.4720(6) 0.0964(2) 0.0232(14) Uani 1 1 d .
C11 C 0.2782(6) 0.5020(6) 0.1288(2) 0.0220(14) Uani 1 1 d .
C12 C 0.3967(6) 0.5151(7) 0.1602(3) 0.0312(16) Uani 1 1 d .
H12 H 0.3946 0.4966 0.1954 0.037 Uiso 1 1 calc R
C13 C 0.5164(6) 0.5565(8) 0.1366(3) 0.0393(17) Uani 1 1 d .
H13 H 0.5968 0.5650 0.1563 0.047 Uiso 1 1 calc R
C14 C 0.5200(7) 0.5860(8) 0.0837(3) 0.0428(19) Uani 1 1 d .
H14 H 0.6028 0.6141 0.0695 0.051 Uiso 1 1 calc R
C15 C 0.4063(6) 0.5750(7) 0.0524(3) 0.0363(17) Uani 1 1 d .
H15 H 0.4094 0.5952 0.0174 0.044 Uiso 1 1 calc R
C16 C 0.2849(6) 0.5316(7) 0.0759(2) 0.0264(14) Uani 1 1 d .
C17 C 0.2165(5) 0.7221(6) 0.2454(2) 0.0197(13) Uani 1 1 d .
C18 C 0.1191(6) 0.7929(6) 0.2083(2) 0.0211(13) Uani 1 1 d .
C19 C 0.0329(6) 0.9457(6) 0.1503(2) 0.0255(14) Uani 1 1 d .
C20 C 0.0052(7) 1.0587(7) 0.1143(3) 0.0410(18) Uani 1 1 d .
H20 H 0.0582 1.1447 0.1126 0.049 Uiso 1 1 calc R
C21 C -0.1054(7) 1.0345(8) 0.0815(3) 0.0445(19) Uani 1 1 d .
H21 H -0.1263 1.1053 0.0564 0.053 Uiso 1 1 calc R
C22 C -0.1866(7) 0.9076(7) 0.0847(3) 0.046(2) Uani 1 1 d .
H22 H -0.2612 0.8968 0.0621 0.055 Uiso 1 1 calc R
C23 C -0.1601(6) 0.7980(7) 0.1202(3) 0.0373(17) Uani 1 1 d .
H23 H -0.2157 0.7140 0.1223 0.045 Uiso 1 1 calc R
C24 C -0.0468(6) 0.8169(6) 0.1532(2) 0.0257(14) Uani 1 1 d .
N1 N -0.0734(5) 0.5177(5) 0.30895(19) 0.0252(12) Uani 1 1 d .
N2 N -0.1676(5) 0.7090(6) 0.35071(19) 0.0332(13) Uani 1 1 d .
H2 H -0.2207 0.7833 0.3568 0.040 Uiso 1 1 calc R
N3 N 0.0099(4) 0.7215(5) 0.19012(19) 0.0221(11) Uani 1 1 d .
N4 N 0.1355(5) 0.9291(5) 0.18667(19) 0.0262(12) Uani 1 1 d .
H4 H 0.1985 0.9930 0.1943 0.031 Uiso 1 1 calc R
N5 N 0.1444(5) 0.4649(5) 0.14064(19) 0.0250(11) Uani 1 1 d .
N6 N 0.1545(5) 0.5105(5) 0.05630(19) 0.0275(13) Uani 1 1 d .
H6N H 0.1280 0.5199 0.0247 0.033 Uiso 1 1 calc R
O1 O -0.1340(4) 0.4359(5) 0.05074(16) 0.0355(11) Uani 1 1 d .
O2 O -0.1267(4) 0.4201(4) 0.13680(15) 0.0226(9) Uani 1 1 d .
O3 O 0.1780(4) 0.5953(4) 0.25995(15) 0.0221(9) Uani 1 1 d .
O4 O 0.3258(4) 0.7857(4) 0.25883(15) 0.0237(9) Uani 1 1 d .
O5 O -0.2360(4) 0.5639(4) 0.22508(15) 0.0268(10) Uani 1 1 d .
O6 O -0.3633(4) 0.7343(4) 0.26669(16) 0.0270(10) Uani 1 1 d .

loop_
_atom_site_aniso_label
_atom_site_aniso_U_11
_atom_site_aniso_U_22
_atom_site_aniso_U_33
_atom_site_aniso_U_23
_atom_site_aniso_U_13
_atom_site_aniso_U_12
Gd1 0.01476(15) 0.01679(15) 0.01725(16) -0.00003(14) -0.00167(11) -0.00051(13)
C1 0.019(3) 0.022(3) 0.029(4) -0.001(3) -0.005(3) -0.003(3)
C2 0.021(3) 0.032(4) 0.022(3) -0.001(3) 0.004(3) 0.001(3)
C3 0.033(4) 0.042(4) 0.024(4) -0.005(3) -0.001(3) -0.001(3)
C4 0.022(3) 0.029(3) 0.023(3) -0.002(3) -0.004(3) 0.004(3)
C5 0.084(6) 0.048(5) 0.037(5) -0.016(4) -0.019(5) 0.011(4)
C6 0.101(7) 0.078(6) 0.034(5) -0.011(5) -0.039(5) 0.016(6)
C7 0.047(5) 0.068(6) 0.046(5) 0.014(4) -0.020(4) 0.009(4)
C8 0.032(4) 0.047(4) 0.035(4) 0.005(4) -0.005(3) 0.007(3)
C9 0.021(3) 0.020(3) 0.029(4) -0.002(3) 0.001(3) 0.004(3)
C10 0.027(3) 0.026(3) 0.016(3) -0.002(3) 0.001(3) -0.005(3)
C11 0.021(3) 0.020(3) 0.025(3) 0.002(3) 0.003(3) -0.002(2)
C12 0.024(3) 0.047(4) 0.023(4) 0.005(3) -0.005(3) -0.008(3)
C13 0.028(3) 0.062(5) 0.027(4) -0.006(4) -0.009(3) -0.005(4)
C14 0.027(4) 0.059(5) 0.042(5) 0.001(4) 0.002(3) -0.016(3)
C15 0.028(3) 0.060(5) 0.021(3) 0.007(3) 0.007(3) -0.002(3)
C16 0.019(3) 0.034(4) 0.027(4) 0.001(3) 0.002(3) 0.001(3)
C17 0.019(3) 0.020(3) 0.021(3) -0.003(3) -0.001(3) 0.003(3)
C18 0.022(3) 0.017(3) 0.024(3) 0.000(3) -0.010(3) 0.002(2)
C19 0.026(3) 0.019(3) 0.031(4) 0.001(3) -0.008(3) 0.002(3)
C20 0.048(4) 0.021(3) 0.053(5) 0.008(4) -0.016(4) -0.001(3)
C21 0.055(5) 0.039(4) 0.038(4) 0.016(4) -0.015(4) 0.000(4)
C22 0.052(5) 0.041(4) 0.042(5) -0.005(4) -0.033(4) -0.002(4)
C23 0.037(4) 0.030(4) 0.044(4) -0.005(3) -0.017(4) 0.000(3)
C24 0.022(3) 0.022(3) 0.033(4) 0.001(3) -0.007(3) -0.001(3)
N1 0.024(3) 0.026(3) 0.026(3) 0.001(2) 0.000(2) 0.002(2)
N2 0.037(3) 0.036(3) 0.027(3) -0.014(3) -0.008(3) 0.015(3)
N3 0.018(2) 0.015(2) 0.033(3) 0.002(2) -0.009(2) 0.000(2)
N4 0.022(3) 0.022(3) 0.034(3) 0.004(2) -0.008(2) -0.005(2)
N5 0.020(3) 0.033(3) 0.022(3) 0.004(2) 0.000(2) 0.000(2)
N6 0.023(3) 0.045(3) 0.015(3) 0.002(2) -0.002(2) -0.009(2)
O1 0.027(2) 0.057(3) 0.022(2) 0.003(2) -0.008(2) -0.008(2)
O2 0.0165(19) 0.032(2) 0.019(2) -0.0001(19) -0.0008(18) -0.0063(17)
O3 0.021(2) 0.019(2) 0.026(2) 0.0077(18) -0.0089(19) -0.0049(17)
O4 0.022(2) 0.019(2) 0.030(3) -0.0009(19) -0.0079(19) -0.0016(17)
O5 0.024(2) 0.034(2) 0.022(2) -0.007(2) -0.0048(19) 0.0062(19)
O6 0.020(2) 0.024(2) 0.037(3) -0.006(2) -0.002(2) 0.0085(18)

loop_
_atom_type_symbol
_atom_type_description
_atom_type_scat_dispersion_real
_atom_type_scat_dispersion_imag
_atom_type_scat_source
C C 0.0033 0.0016 'International Tables Vol C Tables 4.2.6.8 and 6.1.1.4'
H H 0.0000 0.0000 'International Tables Vol C Tables 4.2.6.8 and 6.1.1.4'
N N 0.0061 0.0033 'International Tables Vol C Tables 4.2.6.8 and 6.1.1.4'
O O 0.0106 0.0060 'International Tables Vol C Tables 4.2.6.8 and 6.1.1.4'
Gd Gd -0.1653 3.9035 'International Tables Vol C Tables 4.2.6.8 and 6.1.1.4'

loop_
_geom_angle_atom_site_label_1
_geom_angle_atom_site_label_2
_geom_angle_atom_site_label_3
_geom_angle
_geom_angle_site_symmetry_1
_geom_angle_site_symmetry_3
O6 Gd1 O4 81.09(12) 2_445 2_545
O6 Gd1 O2 79.20(13) 2_445 .
O4 Gd1 O2 119.13(13) 2_545 .
O6 Gd1 O5 81.80(13) 2_445 .
O4 Gd1 O5 156.80(14) 2_545 .
O2 Gd1 O5 72.49(13) . .
O6 Gd1 O3 138.97(13) 2_445 .
O4 Gd1 O3 70.70(12) 2_545 .
O2 Gd1 O3 140.63(12) . .
O5 Gd1 O3 114.31(13) . .
O6 Gd1 N1 84.71(15) 2_445 .
O4 Gd1 N1 96.65(14) 2_545 .
O2 Gd1 N1 137.32(14) . .
O5 Gd1 N1 66.21(14) . .
O3 Gd1 N1 70.14(14) . .
O6 Gd1 N3 152.23(13) 2_445 .
O4 Gd1 N3 126.55(13) 2_545 .
O2 Gd1 N3 83.56(14) . .
O5 Gd1 N3 72.28(14) . .
O3 Gd1 N3 64.09(13) . .
N1 Gd1 N3 93.60(16) . .
O6 Gd1 N5 119.76(15) 2_445 .
O4 Gd1 N5 76.83(14) 2_545 .
O2 Gd1 N5 65.09(13) . .
O5 Gd1 N5 125.61(14) . .
O3 Gd1 N5 82.61(14) . .
N1 Gd1 N5 152.53(15) . .
N3 Gd1 N5 70.67(16) . .
O5 C1 O6 127.5(5) . .
O5 C1 C2 114.4(5) . .
O6 C1 C2 118.1(6) . .
N2 C2 N1 114.1(5) . .
N2 C2 C1 125.8(5) . .
N1 C2 C1 120.1(5) . .
N2 C3 C5 131.8(6) . .
N2 C3 C4 106.2(5) . .
C5 C3 C4 121.9(6) . .
C8 C4 N1 131.1(6) . .
C8 C4 C3 120.2(6) . .
N1 C4 C3 108.7(5) . .
C6 C5 C3 116.3(7) . .
C6 C5 H5 121.8 . .
C3 C5 H5 121.8 . .
C5 C6 C7 122.4(7) . .
C5 C6 H6 118.8 . .
C7 C6 H6 118.8 . .
C8 C7 C6 120.7(7) . .
C8 C7 H7 119.7 . .
C6 C7 H7 119.7 . .
C7 C8 C4 118.4(7) . .
C7 C8 H8 120.8 . .
C4 C8 H8 120.8 . .
O1 C9 O2 127.6(5) . .
O1 C9 C10 119.9(6) . .
O2 C9 C10 112.5(5) . .
N5 C10 N6 113.8(5) . .
N5 C10 C9 121.3(5) . .
N6 C10 C9 125.0(5) . .
N5 C11 C16 109.0(5) . .
N5 C11 C12 131.1(6) . .
C16 C11 C12 119.9(5) . .
C13 C12 C11 117.2(6) . .
C13 C12 H12 121.4 . .
C11 C12 H12 121.4 . .
C12 C13 C14 121.7(6) . .
C12 C13 H13 119.2 . .
C14 C13 H13 119.2 . .
C15 C14 C13 122.4(6) . .
C15 C14 H14 118.8 . .
C13 C14 H14 118.8 . .
C14 C15 C16 116.2(6) . .
C14 C15 H15 121.9 . .
C16 C15 H15 121.9 . .
N6 C16 C15 131.3(6) . .
N6 C16 C11 106.1(5) . .
C15 C16 C11 122.6(6) . .
O4 C17 O3 125.8(5) . .
O4 C17 C18 121.1(5) . .
O3 C17 C18 113.0(5) . .
N3 C18 N4 112.9(5) . .
N3 C18 C17 121.7(5) . .
N4 C18 C17 125.2(5) . .
N4 C19 C24 105.8(5) . .
N4 C19 C20 131.9(6) . .
C24 C19 C20 122.3(6) . .
C21 C20 C19 115.9(6) . .
C21 C20 H20 122.0 . .
C19 C20 H20 122.0 . .
C20 C21 C22 122.1(6) . .
C20 C21 H21 119.0 . .
C22 C21 H21 119.0 . .
C23 C22 C21 121.9(6) . .
C23 C22 H22 119.1 . .
C21 C22 H22 119.1 . .
C22 C23 C24 117.7(6) . .
C22 C23 H23 121.2 . .
C24 C23 H23 121.2 . .
N3 C24 C23 130.4(5) . .
N3 C24 C19 109.4(5) . .
C23 C24 C19 120.1(6) . .
C2 N1 C4 103.9(5) . .
C2 N1 Gd1 110.6(4) . .
C4 N1 Gd1 137.9(4) . .
C2 N2 C3 107.1(5) . .
C2 N2 H2 126.5 . .
C3 N2 H2 126.5 . .
C18 N3 C24 104.8(5) . .
C18 N3 Gd1 115.2(3) . .
C24 N3 Gd1 138.9(4) . .
C18 N4 C19 107.1(5) . .
C18 N4 H4 126.5 . .
C19 N4 H4 126.5 . .
C10 N5 C11 104.8(5) . .
C10 N5 Gd1 113.5(4) . .
C11 N5 Gd1 139.6(4) . .
C10 N6 C16 106.4(5) . .
C10 N6 H6N 126.8 . .
C16 N6 H6N 126.8 . .
C9 O2 Gd1 126.2(3) . .
C17 O3 Gd1 124.6(3) . .
C17 O4 Gd1 169.0(4) . 2
C1 O5 Gd1 120.7(3) . .
C1 O6 Gd1 162.2(4) . 2_455

loop_
_geom_bond_atom_site_label_1
_geom_bond_atom_site_label_2
_geom_bond_distance
_geom_bond_site_symmetry_2
Gd1 O6 2.326(4) 2_445
Gd1 O4 2.390(4) 2_545
Gd1 O2 2.403(4) .
Gd1 O5 2.430(4) .
Gd1 O3 2.480(4) .
Gd1 N1 2.514(5) .
Gd1 N3 2.554(4) .
Gd1 N5 2.557(5) .
C1 O5 1.255(7) .
C1 O6 1.263(6) .
C1 C2 1.504(8) .
C2 N2 1.325(7) .
C2 N1 1.342(7) .
C3 N2 1.366(7) .
C3 C5 1.386(9) .
C3 C4 1.411(8) .
C4 C8 1.380(8) .
C4 N1 1.390(7) .
C5 C6 1.371(10) .
C5 H5 0.9300 .
C6 C7 1.405(11) .
C6 H6 0.9300 .
C7 C8 1.366(10) .
C7 H7 0.9300 .
C8 H8 0.9300 .
C9 O1 1.232(7) .
C9 O2 1.267(7) .
C9 C10 1.500(8) .
C10 N5 1.318(7) .
C10 N6 1.350(7) .
C11 N5 1.386(7) .
C11 C16 1.403(8) .
C11 C12 1.404(8) .
C12 C13 1.380(8) .
C12 H12 0.9300 .
C13 C14 1.401(9) .
C13 H13 0.9300 .
C14 C15 1.365(8) .
C14 H14 0.9300 .
C15 C16 1.398(8) .
C15 H15 0.9300 .
C16 N6 1.373(7) .
C17 O4 1.251(6) .
C17 O3 1.258(6) .
C17 C18 1.482(7) .
C18 N3 1.321(6) .
C18 N4 1.356(7) .
C19 N4 1.370(7) .
C19 C24 1.395(8) .
C19 C20 1.402(8) .
C20 C21 1.378(8) .
C20 H20 0.9300 .
C21 C22 1.389(9) .
C21 H21 0.9300 .
C22 C23 1.370(9) .
C22 H22 0.9300 .
C23 C24 1.394(8) .
C23 H23 0.9300 .
C24 N3 1.391(7) .
N2 H2 0.8600 .
N4 H4 0.8600 .
N6 H6N 0.8600 .
O4 Gd1 2.390(4) 2
O6 Gd1 2.326(4) 2_455

loop_
_geom_hbond_atom_site_label_D
_geom_hbond_atom_site_label_H
_geom_hbond_atom_site_label_A
_geom_hbond_distance_DH
_geom_hbond_distance_HA
_geom_hbond_distance_DA
_geom_hbond_angle_DHA
_geom_hbond_site_symmetry_A
N6 H6N O1 0.86 2.00 2.827(6) 160.1 3_565
N4 H4 O3 0.86 1.91 2.710(6) 154.4 2
N2 H2 O2 0.86 1.94 2.781(6) 166.3 2_455
